data_7060205
loop_
_publ_author_name
'Miura, Youhei'
'Kobayashi, Kotaro'
'Yoshioka, Naoki'

_publ_section_title
;
 V-shaped fluorophores with a 1-methyl-4,5-bis(arylethynyl)imidazole
 skeleton displaying solid-state fluorescence, acid responsiveness, and
 remarkable fluorescence solvatochromism
;
_journal_issue 2
_journal_name_full 'New Journal of Chemistry'
_journal_page_first 898
_journal_page_last 905
_journal_paper_doi 10.1039/D0NJ05323F
_journal_volume 45
_journal_year 2021
_chemical_formula_sum 'C22 H15 F3 N2 O2'
_chemical_formula_weight 396.36
_chemical_melting_point 389(11)
_chemical_name_common NMePhPh-TFA
_chemical_name_systematic '4,5-bis(phenylethynyl)-1-methylimidazolium trifluoroacetate'
_space_group_crystal_system monoclinic
_space_group_IT_number 14
_space_group_name_Hall '-P 2ybc'
_space_group_name_H-M_alt 'P 1 21/c 1'
_atom_sites_solution_hydrogens geom
_audit_update_record
;
2020-08-28 deposited with the CCDC.	2020-12-03 downloaded from the CCDC.
;
_cell_angle_alpha 90
_cell_angle_beta 94.485(10)
_cell_angle_gamma 90
_cell_formula_units_Z 4
_cell_length_a 21.855(7)
_cell_length_b 5.4499(15)
_cell_length_c 16.896(5)
_cell_measurement_reflns_used 2472
_cell_measurement_temperature 273.(2)
_cell_measurement_theta_max 22.7318
_cell_measurement_theta_min 2.4183
_cell_volume 2006.3(10)
_computing_cell_refinement 'SAINT V8.37A (Bruker AXS Inc., 2015)'
_computing_data_reduction 'SAINT V8.37A (Bruker AXS Inc., 2015)'
_computing_structure_refinement 'SHELXL-2014/7 (Sheldrick, 2014)'
_diffrn_ambient_temperature 273.(2)
_diffrn_detector_area_resol_mean 7.4074
_diffrn_measured_fraction_theta_full 0.990
_diffrn_measured_fraction_theta_max 0.990
_diffrn_measurement_device_type 'Bruker D8 goniometer'
_diffrn_measurement_method 'omega scan'
_diffrn_radiation_type MoK\a
_diffrn_radiation_wavelength 0.71073
_diffrn_reflns_av_R_equivalents 0.0727
_diffrn_reflns_av_unetI/netI 0.0533
_diffrn_reflns_limit_h_max 25
_diffrn_reflns_limit_h_min -21
_diffrn_reflns_limit_k_max 6
_diffrn_reflns_limit_k_min -6
_diffrn_reflns_limit_l_max 19
_diffrn_reflns_limit_l_min -19
_diffrn_reflns_number 17105
_diffrn_reflns_theta_full 24.12
_diffrn_reflns_theta_max 24.12
_diffrn_reflns_theta_min 2.42
_exptl_absorpt_coefficient_mu 0.104
_exptl_absorpt_correction_T_max 0.99
_exptl_absorpt_correction_T_min 0.69
_exptl_absorpt_correction_type multi-scan
_exptl_absorpt_process_details 'SADABS V2014/5 (Bruker AXS Inc.)'
_exptl_crystal_colour 'lustrous pale white'
_exptl_crystal_density_diffrn 1.312
_exptl_crystal_density_method 'not measured'
_exptl_crystal_description needle
_exptl_crystal_F_000 816
_exptl_crystal_preparation Luminescent
_exptl_crystal_recrystallization_method 'Re-crystallisation from solvent: hexane/dichloromethane'
_exptl_crystal_size_max 0.954
_exptl_crystal_size_mid 0.096
_exptl_crystal_size_min 0.061
_refine_diff_density_max 0.421
_refine_diff_density_min -0.335
_refine_ls_extinction_method none
_refine_ls_goodness_of_fit_ref 1.145
_refine_ls_hydrogen_treatment constr
_refine_ls_matrix_type full
_refine_ls_number_parameters 263
_refine_ls_number_reflns 3161
_refine_ls_number_restraints 0
_refine_ls_restrained_S_all 1.145
_refine_ls_R_factor_all 0.1298
_refine_ls_R_factor_gt 0.0744
_refine_ls_shift/su_max 0.000
_refine_ls_shift/su_mean 0.000
_refine_ls_structure_factor_coef Fsqd
_refine_ls_weighting_details 'w=1/[\s^2^(Fo^2^)+(0.1000P)^2^+0.8840P] where P=(Fo^2^+2Fc^2^)/3'
_refine_ls_weighting_scheme calc
_refine_ls_wR_factor_gt 0.1948
_refine_ls_wR_factor_ref 0.2400
_reflns_number_gt 1797
_reflns_number_total 3161
_reflns_threshold_expression 'I > 2\s(I)'
_cod_data_source_file d0nj05323f2.cif
_cod_data_source_block X190703KK1aTFA
_cod_depositor_comments
;
The following automatic conversions were performed:

data item '_chemical_melting_point' value '378-400' was changed to
'389(11)' -- the average value was taken and precision was estimated.

Automatic conversion script
Id: cif_fix_values 7556 2019-12-06 15:28:31Z antanas 

 Adding full bibliography for 7060201--7060208.cif.
;
_cod_database_code 7060205

loop_
_space_group_symop_operation_xyz
'x, y, z'
'-x, y+1/2, -z+1/2'
'-x, -y, -z'
'x, -y-1/2, z-1/2'

loop_
_atom_site_type_symbol
_atom_site_label
_atom_site_fract_x
_atom_site_fract_y
_atom_site_fract_z
_atom_site_U_iso_or_equiv
_atom_site_adp_type
_atom_site_calc_flag
_atom_site_refinement_flags_adp
_atom_site_refinement_flags_occupancy
_atom_site_refinement_flags_posn
_atom_site_occupancy
_atom_site_disorder_assembly
_atom_site_disorder_group
N N1 0.88444(13) 0.2190(6) 0.33205(18) 0.0625(9) Uani d . . . 1 . .
O O2 0.85473(13) -0.1315(6) 0.15343(19) 0.0952(10) Uani d . . . 1 . .
N N2 0.85124(14) 0.5036(6) 0.25027(19) 0.0679(9) Uani d . . . 1 . .
H H2 0.8511 0.6272 0.2186 0.081 Uiso calc U . R 1 . .
O O1 0.95400(13) -0.1239(7) 0.1901(2) 0.1013(11) Uani d . . . 1 . .
F F2 0.90561(18) -0.0079(8) 0.00982(19) 0.1486(14) Uani d . . . 1 . .
C C4 0.82080(16) 0.1985(7) 0.3230(2) 0.0607(10) Uani d . . . 1 . .
C C7 0.62451(17) 0.4751(8) 0.1856(2) 0.0646(10) Uani d . . . 1 . .
C C3 0.80051(16) 0.3776(7) 0.2710(2) 0.0613(10) Uani d . . . 1 . .
C C15 0.71811(17) -0.2992(7) 0.4305(2) 0.0636(10) Uani d . . . 1 . .
C C2 0.90032(17) 0.4024(8) 0.2874(2) 0.0665(11) Uani d . . . 1 . .
H H1 0.9405 0.4536 0.2827 0.08 Uiso calc U . R 1 . .
C C5 0.73993(19) 0.4275(8) 0.2407(2) 0.0685(11) Uani d . . . 1 . .
C C14 0.75565(18) -0.1213(8) 0.3950(2) 0.0699(11) Uani d . . . 1 . .
C C6 0.68762(18) 0.4517(8) 0.2161(2) 0.0701(11) Uani d . . . 1 . .
C C22 0.9088(2) -0.0668(8) 0.1478(3) 0.0718(11) Uani d . . . 1 . .
C C13 0.78721(19) 0.0221(8) 0.3625(2) 0.0691(11) Uani d . . . 1 . .
C C1 0.92571(19) 0.0543(8) 0.3784(2) 0.0785(12) Uani d . . . 1 . .
H H1A 0.9312 -0.0933 0.3488 0.118 Uiso calc U . R 1 . .
H H1B 0.9084 0.0145 0.4273 0.118 Uiso calc U . R 1 . .
H H1C 0.9647 0.1333 0.3897 0.118 Uiso calc U . R 1 . .
C C20 0.65813(19) -0.3348(8) 0.3999(2) 0.0774(12) Uani d . . . 1 . .
H H20 0.6421 -0.2386 0.3578 0.093 Uiso calc U . R 1 . .
F F1 0.8792(3) 0.2800(8) 0.0728(2) 0.188(2) Uani d . . . 1 . .
C C12 0.58160(19) 0.3082(9) 0.2083(2) 0.0787(12) Uani d . . . 1 . .
H H12 0.5934 0.1847 0.2443 0.094 Uiso calc U . R 1 . .
F F3 0.97206(19) 0.1862(10) 0.0763(2) 0.201(2) Uani d . . . 1 . .
C C10 0.5038(2) 0.5002(9) 0.1235(3) 0.0852(14) Uani d . . . 1 . .
H H10 0.4634 0.5076 0.1018 0.102 Uiso calc U . R 1 . .
C C8 0.6063(2) 0.6570(8) 0.1315(3) 0.0818(13) Uani d . . . 1 . .
H H8 0.6345 0.7716 0.1158 0.098 Uiso calc U . R 1 . .
C C16 0.7405(2) -0.4396(9) 0.4939(3) 0.0878(14) Uani d . . . 1 . .
H H16 0.7801 -0.4139 0.5166 0.105 Uiso calc U . R 1 . .
C C19 0.6224(2) -0.5094(10) 0.4309(3) 0.0876(14) Uani d . . . 1 . .
H H19 0.5821 -0.5309 0.4099 0.105 Uiso calc U . R 1 . .
C C9 0.5459(2) 0.6663(9) 0.1011(3) 0.0893(14) Uani d . . . 1 . .
H H9 0.5336 0.788 0.0646 0.107 Uiso calc U . R 1 . .
C C11 0.52100(19) 0.3246(9) 0.1775(3) 0.0883(14) Uani d . . . 1 . .
H H11 0.4921 0.2145 0.194 0.106 Uiso calc U . R 1 . .
C C21 0.9172(2) 0.0979(11) 0.0786(3) 0.0930(15) Uani d . . . 1 . .
C C18 0.6448(2) -0.6518(10) 0.4920(3) 0.0956(15) Uani d . . . 1 . .
H H18 0.6202 -0.7717 0.5124 0.115 Uiso calc U . R 1 . .
C C17 0.7039(3) -0.6195(10) 0.5238(3) 0.0994(16) Uani d . . . 1 . .
H H17 0.7194 -0.7184 0.5654 0.119 Uiso calc U . R 1 . .

loop_
_atom_site_aniso_label
_atom_site_aniso_U_11
_atom_site_aniso_U_22
_atom_site_aniso_U_33
_atom_site_aniso_U_12
_atom_site_aniso_U_13
_atom_site_aniso_U_23
N1 0.0456(19) 0.068(2) 0.074(2) -0.0001(15) 0.0039(15) -0.0013(17)
O2 0.0508(19) 0.114(2) 0.120(2) -0.0078(17) 0.0022(16) 0.034(2)
N2 0.0452(19) 0.077(2) 0.082(2) -0.0022(16) 0.0065(16) 0.0050(17)
O1 0.0484(18) 0.145(3) 0.109(2) -0.0040(19) -0.0058(16) 0.005(2)
F2 0.171(3) 0.188(4) 0.089(2) -0.062(3) 0.020(2) -0.003(2)
C4 0.042(2) 0.070(3) 0.071(2) -0.0048(18) 0.0090(18) -0.007(2)
C7 0.042(2) 0.078(3) 0.073(2) 0.001(2) 0.0014(18) -0.008(2)
C3 0.043(2) 0.072(3) 0.069(2) 0.0003(19) 0.0081(18) -0.006(2)
C15 0.050(2) 0.070(2) 0.072(2) 0.0003(19) 0.0110(19) -0.003(2)
C2 0.040(2) 0.078(3) 0.082(3) 0.000(2) 0.0070(19) -0.003(2)
C5 0.049(3) 0.082(3) 0.075(3) 0.000(2) 0.008(2) -0.007(2)
C14 0.052(2) 0.075(3) 0.083(3) -0.003(2) 0.009(2) -0.006(2)
C6 0.052(3) 0.081(3) 0.077(3) 0.003(2) 0.006(2) -0.009(2)
C22 0.051(3) 0.081(3) 0.083(3) -0.004(2) 0.008(2) -0.008(2)
C13 0.054(2) 0.075(3) 0.078(3) -0.004(2) 0.011(2) -0.004(2)
C1 0.067(3) 0.084(3) 0.082(3) 0.009(2) -0.006(2) 0.004(2)
C20 0.063(3) 0.093(3) 0.076(3) -0.008(2) 0.001(2) 0.010(2)
F1 0.275(6) 0.128(3) 0.171(4) 0.056(4) 0.075(4) 0.063(3)
C12 0.058(3) 0.088(3) 0.088(3) -0.001(2) -0.008(2) 0.009(2)
F3 0.144(3) 0.285(6) 0.171(3) -0.140(4) -0.017(3) 0.068(4)
C10 0.055(3) 0.103(4) 0.096(3) 0.014(3) -0.007(2) -0.003(3)
C8 0.060(3) 0.082(3) 0.105(3) 0.006(2) 0.010(2) 0.011(3)
C16 0.062(3) 0.109(4) 0.091(3) 0.004(3) 0.001(2) 0.018(3)
C19 0.067(3) 0.105(4) 0.091(3) -0.022(3) 0.007(2) 0.006(3)
C9 0.072(3) 0.092(3) 0.103(3) 0.022(3) -0.002(3) 0.016(3)
C11 0.059(3) 0.100(4) 0.105(3) -0.009(2) -0.002(2) 0.003(3)
C21 0.091(4) 0.095(4) 0.093(4) -0.025(3) 0.009(3) -0.004(3)
C18 0.090(4) 0.093(4) 0.106(4) -0.021(3) 0.027(3) 0.008(3)
C17 0.099(4) 0.107(4) 0.094(3) 0.010(3) 0.018(3) 0.038(3)

loop_
_atom_type_symbol
_atom_type_description
_atom_type_scat_dispersion_real
_atom_type_scat_dispersion_imag
_atom_type_scat_source
C C 0.0033 0.0016 'International Tables Vol C Tables 4.2.6.8 and 6.1.1.4'
H H 0.0000 0.0000 'International Tables Vol C Tables 4.2.6.8 and 6.1.1.4'
N N 0.0061 0.0033 'International Tables Vol C Tables 4.2.6.8 and 6.1.1.4'
O O 0.0106 0.0060 'International Tables Vol C Tables 4.2.6.8 and 6.1.1.4'
F F 0.0171 0.0103 'International Tables Vol C Tables 4.2.6.8 and 6.1.1.4'

loop_
_geom_angle_atom_site_label_1
_geom_angle_atom_site_label_2
_geom_angle_atom_site_label_3
_geom_angle_site_symmetry_1
_geom_angle_site_symmetry_3
_geom_angle
_geom_angle_publ_flag
C2 N1 C4 . . 107.7(3) ?
C2 N1 C1 . . 126.6(3) ?
C4 N1 C1 . . 125.5(3) ?
C2 N2 C3 . . 108.2(3) ?
C2 N2 H2 . . 125.9 ?
C3 N2 H2 . . 125.9 ?
C3 C4 N1 . . 106.6(3) ?
C3 C4 C13 . . 129.6(3) ?
N1 C4 C13 . . 123.8(4) ?
C12 C7 C8 . . 119.2(4) ?
C12 C7 C6 . . 119.6(4) ?
C8 C7 C6 . . 121.2(4) ?
C4 C3 N2 . . 107.1(3) ?
C4 C3 C5 . . 128.4(4) ?
N2 C3 C5 . . 124.5(4) ?
C16 C15 C20 . . 118.8(4) ?
C16 C15 C14 . . 121.5(4) ?
C20 C15 C14 . . 119.7(4) ?
N1 C2 N2 . . 110.4(3) ?
N1 C2 H1 . . 124.8 ?
N2 C2 H1 . . 124.8 ?
C6 C5 C3 . . 175.0(5) ?
C13 C14 C15 . . 177.4(4) ?
C5 C6 C7 . . 178.6(4) ?
O1 C22 O2 . . 128.1(4) ?
O1 C22 C21 . . 118.0(4) ?
O2 C22 C21 . . 113.9(4) ?
C14 C13 C4 . . 176.4(4) ?
N1 C1 H1A . . 109.5 ?
N1 C1 H1B . . 109.5 ?
H1A C1 H1B . . 109.5 ?
N1 C1 H1C . . 109.5 ?
H1A C1 H1C . . 109.5 ?
H1B C1 H1C . . 109.5 ?
C19 C20 C15 . . 120.6(4) ?
C19 C20 H20 . . 119.7 ?
C15 C20 H20 . . 119.7 ?
C7 C12 C11 . . 120.1(4) ?
C7 C12 H12 . . 119.9 ?
C11 C12 H12 . . 119.9 ?
C11 C10 C9 . . 119.8(4) ?
C11 C10 H10 . . 120.1 ?
C9 C10 H10 . . 120.1 ?
C9 C8 C7 . . 119.3(4) ?
C9 C8 H8 . . 120.4 ?
C7 C8 H8 . . 120.4 ?
C15 C16 C17 . . 119.7(4) ?
C15 C16 H16 . . 120.1 ?
C17 C16 H16 . . 120.1 ?
C18 C19 C20 . . 120.7(4) ?
C18 C19 H19 . . 119.7 ?
C20 C19 H19 . . 119.7 ?
C10 C9 C8 . . 121.2(4) ?
C10 C9 H9 . . 119.4 ?
C8 C9 H9 . . 119.4 ?
C10 C11 C12 . . 120.3(4) ?
C10 C11 H11 . . 119.8 ?
C12 C11 H11 . . 119.8 ?
F1 C21 F3 . . 107.6(5) ?
F1 C21 F2 . . 101.2(5) ?
F3 C21 F2 . . 104.7(4) ?
F1 C21 C22 . . 113.7(4) ?
F3 C21 C22 . . 114.6(5) ?
F2 C21 C22 . . 113.8(4) ?
C19 C18 C17 . . 120.0(5) ?
C19 C18 H18 . . 120.0 ?
C17 C18 H18 . . 120.0 ?
C18 C17 C16 . . 120.1(5) ?
C18 C17 H17 . . 119.9 ?
C16 C17 H17 . . 119.9 ?

loop_
_geom_bond_atom_site_label_1
_geom_bond_atom_site_label_2
_geom_bond_site_symmetry_2
_geom_bond_distance
_geom_bond_publ_flag
N1 C2 . 1.315(5) ?
N1 C4 . 1.392(4) ?
N1 C1 . 1.457(5) ?
O2 C22 . 1.244(5) ?
N2 C2 . 1.320(5) ?
N2 C3 . 1.373(5) ?
N2 H2 . 0.86 ?
O1 C22 . 1.214(5) ?
F2 C21 . 1.304(5) ?
C4 C3 . 1.364(5) ?
C4 C13 . 1.409(6) ?
C7 C12 . 1.382(6) ?
C7 C8 . 1.385(6) ?
C7 C6 . 1.440(5) ?
C3 C5 . 1.408(5) ?
C15 C16 . 1.375(6) ?
C15 C20 . 1.384(5) ?
C15 C14 . 1.432(6) ?
C2 H1 . 0.93 ?
C5 C6 . 1.193(5) ?
C14 C13 . 1.203(5) ?
C22 C21 . 1.497(7) ?
C1 H1A . 0.96 ?
C1 H1B . 0.96 ?
C1 H1C . 0.96 ?
C20 C19 . 1.361(6) ?
C20 H20 . 0.93 ?
F1 C21 . 1.292(6) ?
C12 C11 . 1.387(5) ?
C12 H12 . 0.93 ?
F3 C21 . 1.296(5) ?
C10 C11 . 1.355(6) ?
C10 C9 . 1.366(7) ?
C10 H10 . 0.93 ?
C8 C9 . 1.379(6) ?
C8 H8 . 0.93 ?
C16 C17 . 1.386(7) ?
C16 H16 . 0.93 ?
C19 C18 . 1.352(6) ?
C19 H19 . 0.93 ?
C9 H9 . 0.93 ?
C11 H11 . 0.93 ?
C18 C17 . 1.370(7) ?
C18 H18 . 0.93 ?
C17 H17 . 0.93 ?
